data_2300047
loop_
_publ_author_name
'T. Koganezawa'
'K. Uno'
'H. Iwasaki'
'N. Nakamura'
'Y. Yoshimura'
'T. Shoji'

_publ_section_title
;
 A wide-bandpass multilayer monochromator and its application to the
 determination of absolute structure
;
_journal_issue 1
_journal_name_full 'Journal of Applied Crystallography'
_journal_page_first 136
_journal_page_last 142
_journal_paper_doi 10.1107/S002188980302630X
_journal_volume 37
_journal_year 2004
_chemical_formula_moiety 'C18 H18 Fe O '
_chemical_formula_sum 'C18 H18 Fe O'
_chemical_formula_weight 306.17
_space_group_IT_number 5
_symmetry_cell_setting monoclinic
_symmetry_space_group_name_Hall 'C 2y'
_symmetry_space_group_name_H-M 'C 1 2 1'
_cell_angle_alpha 90.0
_cell_angle_beta 90.562(7)
_cell_angle_gamma 90.0
_cell_formula_units_Z 8
_cell_length_a 29.033(2)
_cell_length_b 5.943(2)
_cell_length_c 16.753(2)
_cell_measurement_reflns_used 25
_cell_measurement_temperature 296.0(10)
_cell_measurement_theta_max 15.4
_cell_measurement_theta_min 9.1
_cell_volume 2890.5(11)
_computing_cell_refinement
;
    MSC/AFC Diffractometer Control Software
    (Molecular Structure Corporation, 1992)
;
_computing_data_collection
;
    MSC/AFC Diffractometer Control Software
    (Molecular Structure Corporation, 1992)
;
_computing_data_reduction
;
    CrystalStructure (Molecular Structure Corporation &
    Rigaku Corporation, 2001)
;
_computing_molecular_graphics
;
    ORTEP-3 for Windows (Farrugia, 1997)
;
_computing_publication_material
;
    CrystalStructure (Molecular Structure Corporation &
    Rigaku Corporation, 2001)
;
_computing_structure_refinement
;
    CRYSTALS (Watkin et al., 1996)
;
_computing_structure_solution
;
    SIR92 (Altomare et al., 1994)
;
_diffrn_measured_fraction_theta_full 0.9641
_diffrn_measured_fraction_theta_max 0.9641
_diffrn_measurement_device_type 'Rigaku AFC5R'
_diffrn_measurement_method \w-2\q
_diffrn_radiation_type 'Cu K\a'
_diffrn_radiation_wavelength 1.54178
_diffrn_reflns_av_R_equivalents 0.035
_diffrn_reflns_limit_h_max 35
_diffrn_reflns_limit_h_min -2
_diffrn_reflns_limit_k_max 2
_diffrn_reflns_limit_k_min -7
_diffrn_reflns_limit_l_max 20
_diffrn_reflns_limit_l_min -20
_diffrn_reflns_number 4415
_diffrn_reflns_theta_full 70.13
_diffrn_reflns_theta_max 70.13
_diffrn_standards_decay_% 2.68
_diffrn_standards_interval_count 150
_diffrn_standards_number 3
_exptl_absorpt_coefficient_mu 8.285
_exptl_absorpt_correction_T_max 0.718
_exptl_absorpt_correction_T_min 0.194
_exptl_absorpt_correction_type numerical
_exptl_absorpt_process_details '(NUMABS; Higashi, 1999)'
_exptl_crystal_colour orange
_exptl_crystal_density_diffrn 1.407
_exptl_crystal_density_method 'not measured'
_exptl_crystal_description plate
_exptl_crystal_F_000 1280.0
_exptl_crystal_size_max 0.80
_exptl_crystal_size_mid 0.12
_exptl_crystal_size_min 0.04
_refine_diff_density_max 0.43
_refine_diff_density_min -0.49
_refine_ls_abs_structure_details 'Flack (1983); 920 Friedel pairs'
_refine_ls_abs_structure_Flack -0.021(5)
_refine_ls_extinction_coef 19.80(10)
_refine_ls_extinction_method 'Larson (1970)'
_refine_ls_goodness_of_fit_ref 1.000
_refine_ls_hydrogen_treatment constr
_refine_ls_number_parameters 398
_refine_ls_number_reflns 4012
_refine_ls_R_factor_gt 0.029
_refine_ls_shift/su_max <0.001
_refine_ls_structure_factor_coef Fsqd
_refine_ls_weighting_details 'w = 1/[0.0002Fo^2^ + 1.8\s^2^(Fo) + 0.14]/(4Fo^2^)'
_refine_ls_weighting_scheme calc
_refine_ls_wR_factor_ref 0.066
_reflns_number_gt 3411
_reflns_number_total 4012
_reflns_threshold_expression F^2^>2.0\s(F^2^)
_cod_data_source_file ko0008.cif
_cod_data_source_block I
_cod_original_sg_symbol_H-M 'C 2'
_cod_original_formula_sum 'C18 H18 Fe O '
_cod_database_code 2300047
_cod_database_fobs_code 2300047

loop_
_symmetry_equiv_pos_site_id
_symmetry_equiv_pos_as_xyz
1 x,y,z
2 x+1/2,y+1/2,z
3 -x,y,-z
4 -x+1/2,y+1/2,-z

loop_
_atom_site_label
_atom_site_fract_x
_atom_site_fract_y
_atom_site_fract_z
_atom_site_U_iso_or_equiv
_atom_site_adp_type
_atom_site_calc_flag
_atom_site_refinement_flags
_atom_site_occupancy
_atom_site_disorder_assembly
_atom_site_disorder_group
_atom_site_type_symbol
Fe1 0.021337(14) 0.62363(19) 0.72488(2) 0.03896(14) Uani d . 1.00 . . Fe
Fe2 0.370385(14) 0.60971(19) 0.97368(2) 0.03833(14) Uani d . 1.00 . . Fe
O1 0.20576(7) 0.1364(7) 0.44793(12) 0.0619(8) Uani d . 1.00 . . O
O2 0.23755(9) 0.2899(5) 0.59523(13) 0.0563(9) Uani d . 1.00 . . O
C1 0.02028(11) 0.5039(7) 0.61012(19) 0.0379(10) Uani d . 1.00 . . C
C2 -0.00165(12) 0.3507(8) 0.66230(19) 0.0470(11) Uani d . 1.00 . . C
C3 -0.03908(13) 0.4591(9) 0.6994(2) 0.0570(14) Uani d . 1.00 . . C
C4 -0.04062(12) 0.6815(9) 0.6701(2) 0.0586(14) Uani d . 1.00 . . C
C5 -0.00414(11) 0.7107(8) 0.61551(19) 0.0475(11) Uani d . 1.00 . . C
C6 0.08847(11) 0.6505(10) 0.7592(2) 0.0579(13) Uani d . 1.00 . . C
C7 0.06428(14) 0.5115(8) 0.8130(2) 0.0614(14) Uani d . 1.00 . . C
C8 0.02828(12) 0.6432(10) 0.84595(18) 0.0582(13) Uani d . 1.00 . . C
C9 0.03029(13) 0.8581(9) 0.8129(2) 0.0574(13) Uani d . 1.00 . . C
C10 0.06734(13) 0.8649(8) 0.7591(2) 0.0543(12) Uani d . 1.00 . . C
C11 0.06068(11) 0.4592(7) 0.55913(18) 0.0372(9) Uani d . 1.00 . . C
C12 0.09415(9) 0.6210(9) 0.54547(17) 0.0425(9) Uani d . 1.00 . . C
C13 0.13180(11) 0.5736(9) 0.49721(18) 0.0444(10) Uani d . 1.00 . . C
C14 0.13688(11) 0.3647(7) 0.46242(18) 0.0392(10) Uani d . 1.00 . . C
C15 0.10351(11) 0.2055(7) 0.47566(19) 0.0455(10) Uani d . 1.00 . . C
C16 0.06586(12) 0.2503(7) 0.52340(19) 0.0440(11) Uani d . 1.00 . . C
C17 0.17855(12) 0.3120(8) 0.4121(2) 0.0500(12) Uani d . 1.00 . . C
C18 0.16506(13) 0.2321(8) 0.32924(19) 0.0688(15) Uani d . 1.00 . . C
C19 0.30413(11) 0.4959(7) 0.95855(19) 0.0394(10) Uani d . 1.00 . . C
C20 0.33142(11) 0.3397(8) 1.00253(19) 0.0455(11) Uani d . 1.00 . . C
C21 0.34776(13) 0.4469(9) 1.0726(2) 0.0542(13) Uani d . 1.00 . . C
C22 0.33173(12) 0.6682(9) 1.0729(2) 0.0582(14) Uani d . 1.00 . . C
C23 0.30471(10) 0.7032(8) 1.00257(19) 0.0481(11) Uani d . 1.00 . . C
C24 0.40070(13) 0.6181(13) 0.8658(2) 0.0698(14) Uani d . 1.00 . . C
C25 0.42720(18) 0.4907(10) 0.9195(4) 0.092(2) Uani d . 1.00 . . C
C26 0.43983(12) 0.6385(16) 0.9819(3) 0.093(2) Uani d . 1.00 . . C
C27 0.42095(16) 0.8452(11) 0.9665(3) 0.0735(17) Uani d . 1.00 . . C
C28 0.39720(14) 0.8341(10) 0.8949(3) 0.0650(15) Uani d . 1.00 . . C
C29 0.28025(10) 0.4585(7) 0.88146(18) 0.0373(9) Uani d . 1.00 . . C
C30 0.24824(9) 0.6159(9) 0.85231(16) 0.0411(8) Uani d . 1.00 . . C
C31 0.22519(10) 0.5709(8) 0.78052(19) 0.0443(11) Uani d . 1.00 . . C
C32 0.23295(11) 0.3838(8) 0.73678(19) 0.0424(10) Uani d . 1.00 . . C
C33 0.26408(12) 0.2279(8) 0.7663(2) 0.0514(12) Uani d . 1.00 . . C
C34 0.28733(12) 0.2645(7) 0.8377(2) 0.0490(12) Uani d . 1.00 . . C
C35 0.20704(12) 0.3392(8) 0.65892(19) 0.0494(11) Uani d . 1.00 . . C
C36 0.17451(13) 0.1428(11) 0.6654(2) 0.0831(16) Uani d . 1.00 . . C
H1 0.0079 0.1997 0.6706 0.056 Uiso c R 1.00 . . H
H2 -0.0589 0.3953 0.7381 0.068 Uiso c R 1.00 . . H
H3 -0.0621 0.7943 0.6849 0.070 Uiso c R 1.00 . . H
H4 0.0033 0.8445 0.5875 0.057 Uiso c R 1.00 . . H
H5 0.1142 0.606 0.7283 0.069 Uiso c R 1.00 . . H
H6 0.0707 0.3585 0.8250 0.073 Uiso c R 1.00 . . H
H7 0.0062 0.593 0.8834 0.070 Uiso c R 1.00 . . H
H8 0.0096 0.9778 0.8238 0.069 Uiso c R 1.00 . . H
H9 0.0761 0.9917 0.7284 0.065 Uiso c R 1.00 . . H
H10 0.09092 0.7657 0.5688 0.051 Uiso c R 1.00 . . H
H11 0.1550 0.6835 0.4886 0.053 Uiso c R 1.00 . . H
H12 0.1067 0.0619 0.4514 0.055 Uiso c R 1.00 . . H
H13 0.0427 0.1397 0.5313 0.053 Uiso c R 1.00 . . H
H14 0.1970 0.4434 0.4071 0.060 Uiso c R 1.00 . . H
H15 0.1476 0.3418 0.3010 0.083 Uiso c R 1.00 . . H
H16 0.1918 0.1951 0.2995 0.083 Uiso c R 1.00 . . H
H17 0.1469 0.1007 0.3364 0.083 Uiso c R 1.00 . . H
H18 0.21295 0.1731 0.4905 0.074 Uiso d R 1.00 . . H
H19 0.3372 0.1884 0.9875 0.054 Uiso c R 1.00 . . H
H20 0.3675 0.3821 1.1118 0.065 Uiso c R 1.00 . . H
H21 0.3388 0.7770 1.1126 0.070 Uiso c R 1.00 . . H
H22 0.2897 0.8387 0.9872 0.058 Uiso c R 1.00 . . H
H23 0.3872 0.565 0.8175 0.084 Uiso c R 1.00 . . H
H24 0.4364 0.338 0.9143 0.111 Uiso c R 1.00 . . H
H25 0.4575 0.601 1.0281 0.112 Uiso c R 1.00 . . H
H26 0.4237 0.975 0.9993 0.088 Uiso c R 1.00 . . H
H27 0.3803 0.953 0.8704 0.078 Uiso c R 1.00 . . H
H28 0.24249 0.7494 0.8817 0.049 Uiso c R 1.00 . . H
H29 0.2034 0.6768 0.7606 0.053 Uiso c R 1.00 . . H
H30 0.2693 0.0929 0.7374 0.062 Uiso c R 1.00 . . H
H31 0.3088 0.1566 0.8574 0.059 Uiso c R 1.00 . . H
H32 0.1893 0.4689 0.6459 0.059 Uiso c R 1.00 . . H
H33 0.1526 0.169 0.7061 0.100 Uiso c R 1.00 . . H
H34 0.1589 0.120 0.6159 0.099 Uiso c R 1.00 . . H
H35 0.1922 0.013 0.6782 0.100 Uiso c R 1.00 . . H
H36 0.25023 0.3952 0.5891 0.067 Uiso d R 1.00 . . H

loop_
_atom_site_aniso_label
_atom_site_aniso_U_11
_atom_site_aniso_U_22
_atom_site_aniso_U_33
_atom_site_aniso_U_12
_atom_site_aniso_U_13
_atom_site_aniso_U_23
Fe1 0.0310(2) 0.0526(4) 0.0333(2) -0.0008(4) 0.00065(17) -0.0033(4)
Fe2 0.0283(2) 0.0525(4) 0.0343(2) -0.0017(4) 0.00271(16) 0.0005(4)
O1 0.0534(13) 0.088(3) 0.0446(12) 0.0256(19) -0.0082(10) -0.0167(18)
O2 0.0592(16) 0.069(2) 0.0408(13) -0.0140(15) -0.0023(12) -0.0011(13)
C1 0.0345(16) 0.047(3) 0.0326(16) 0.0005(17) -0.0020(13) -0.0041(16)
C2 0.0464(19) 0.050(3) 0.0452(19) -0.011(2) -0.0001(15) -0.004(2)
C3 0.0407(19) 0.085(4) 0.046(2) -0.023(2) 0.0078(16) -0.011(2)
C4 0.0307(16) 0.095(5) 0.050(2) 0.009(2) -0.0034(15) -0.006(2)
C5 0.0405(17) 0.063(3) 0.0387(17) 0.004(2) -0.0047(14) 0.0006(19)
C6 0.0340(15) 0.089(5) 0.0509(19) 0.003(2) -0.0086(14) -0.021(3)
C7 0.066(2) 0.069(4) 0.049(2) 0.015(2) -0.0225(19) -0.005(2)
C8 0.061(2) 0.082(4) 0.0320(15) 0.003(3) 0.0006(14) -0.006(2)
C9 0.052(2) 0.070(4) 0.050(2) 0.007(2) -0.0049(17) -0.022(2)
C10 0.049(2) 0.060(3) 0.055(2) -0.015(2) -0.0034(17) -0.013(2)
C11 0.0378(16) 0.046(3) 0.0279(14) 0.0005(17) -0.0014(12) 0.0003(16)
C12 0.0447(15) 0.036(2) 0.0473(16) 0.003(2) 0.0070(13) -0.003(2)
C13 0.0422(15) 0.047(3) 0.0446(16) -0.008(2) 0.0069(13) 0.003(2)
C14 0.0386(16) 0.046(3) 0.0330(15) 0.0067(18) 0.0007(13) -0.0030(18)
C15 0.0504(19) 0.045(3) 0.0410(17) 0.004(2) 0.0024(15) -0.0070(18)
C16 0.0418(18) 0.048(3) 0.0422(18) -0.0080(18) 0.0028(15) -0.0009(18)
C17 0.0438(19) 0.064(3) 0.0417(19) 0.006(2) 0.0021(15) -0.003(2)
C18 0.057(2) 0.114(5) 0.0364(18) 0.014(3) 0.0027(16) -0.009(2)
C19 0.0287(15) 0.054(3) 0.0356(16) -0.0026(16) 0.0057(13) 0.0005(18)
C20 0.0412(17) 0.053(3) 0.0419(18) -0.0046(19) -0.0019(15) 0.0088(19)
C21 0.045(2) 0.083(4) 0.0346(18) -0.010(2) -0.0027(15) 0.009(2)
C22 0.0416(18) 0.098(5) 0.0350(16) -0.005(2) 0.0075(14) -0.014(2)
C23 0.0318(15) 0.068(3) 0.0451(18) 0.0048(18) 0.0093(14) -0.013(2)
C24 0.061(2) 0.101(4) 0.0479(19) -0.025(4) 0.0251(17) -0.007(4)
C25 0.074(3) 0.061(4) 0.142(5) 0.022(3) 0.074(4) 0.018(4)
C26 0.0265(15) 0.162(7) 0.091(3) -0.004(4) -0.0006(18) 0.041(5)
C27 0.068(3) 0.091(5) 0.062(3) -0.038(3) 0.007(2) 0.002(3)
C28 0.053(2) 0.078(4) 0.064(3) 0.004(3) 0.018(2) 0.023(3)
C29 0.0297(14) 0.048(3) 0.0339(16) -0.0032(16) 0.0020(12) 0.0028(17)
C30 0.0398(14) 0.041(2) 0.0431(15) 0.004(2) 0.0038(12) 0.001(2)
C31 0.0333(14) 0.053(3) 0.0469(16) 0.002(2) -0.0013(12) 0.014(2)
C32 0.0352(16) 0.056(3) 0.0359(16) -0.0046(19) -0.0014(13) 0.0092(19)
C33 0.052(2) 0.055(3) 0.0469(19) 0.008(2) -0.0095(16) -0.007(2)
C34 0.0480(19) 0.051(3) 0.048(2) 0.0147(19) -0.0122(16) -0.0021(19)
C35 0.0407(17) 0.069(3) 0.0381(18) -0.003(2) -0.0062(14) 0.008(2)
C36 0.069(2) 0.123(5) 0.057(2) -0.047(4) -0.0199(18) 0.024(3)

loop_
_atom_type_symbol
_atom_type_description
_atom_type_scat_dispersion_real
_atom_type_scat_dispersion_imag
_atom_type_scat_source
C C 0.018 0.009 ' International Tables for Crystallography (Vol. C)'
H H 0.000 0.000 ' International Tables for Crystallography (Vol. C)'
O O 0.049 0.032 ' International Tables for Crystallography (Vol. C)'
Fe Fe -1.134 3.197 ' International Tables for Crystallography (Vol. C)'

loop_
_geom_angle_atom_site_label_1
_geom_angle_atom_site_label_2
_geom_angle_atom_site_label_3
_geom_angle
_geom_angle_publ_flag
C1 Fe1 C2 40.56(14) no
C1 Fe1 C3 68.52(14) no
C2 Fe1 C3 40.41(16) no
C1 Fe1 C4 68.39(14) no
C2 Fe1 C4 67.68(18) no
C3 Fe1 C4 40.32(17) no
C1 Fe1 C5 40.73(14) no
C2 Fe1 C5 68.00(17) no
C3 Fe1 C5 68.34(16) no
C4 Fe1 C5 40.68(13) no
C1 Fe1 C6 107.34(14) no
C2 Fe1 C6 121.05(19) no
C3 Fe1 C6 155.9(2) no
C4 Fe1 C6 162.3(2) no
C5 Fe1 C6 124.98(15) no
C1 Fe1 C7 124.75(16) no
C2 Fe1 C7 107.91(18) no
C3 Fe1 C7 120.81(19) no
C4 Fe1 C7 155.86(18) no
C5 Fe1 C7 161.90(15) no
C1 Fe1 C8 162.3(2) no
C2 Fe1 C8 125.8(2) no
C3 Fe1 C8 108.10(16) no
C4 Fe1 C8 121.04(15) no
C5 Fe1 C8 155.78(18) no
C1 Fe1 C9 156.07(18) no
C2 Fe1 C9 162.11(16) no
C3 Fe1 C9 125.33(17) no
C4 Fe1 C9 108.36(18) no
C5 Fe1 C9 121.2(2) no
C1 Fe1 C10 120.80(14) no
C2 Fe1 C10 156.10(15) no
C3 Fe1 C10 162.1(2) no
C4 Fe1 C10 125.5(2) no
C5 Fe1 C10 107.81(18) no
C6 Fe1 C7 40.68(16) no
C6 Fe1 C8 68.23(14) no
C7 Fe1 C8 40.85(16) no
C6 Fe1 C9 68.13(17) no
C7 Fe1 C9 68.11(18) no
C8 Fe1 C9 39.91(19) no
C6 Fe1 C10 40.65(19) no
C7 Fe1 C10 68.34(19) no
C8 Fe1 C10 67.78(18) no
C9 Fe1 C10 40.42(14) no
C19 Fe2 C20 40.81(14) no
C19 Fe2 C21 68.52(14) no
C20 Fe2 C21 40.75(15) no
C19 Fe2 C22 68.59(14) no
C20 Fe2 C22 68.17(18) no
C21 Fe2 C22 40.03(17) no
C19 Fe2 C23 40.99(14) no
C20 Fe2 C23 68.59(18) no
C21 Fe2 C23 68.15(16) no
C22 Fe2 C23 40.72(13) no
C19 Fe2 C24 108.30(16) no
C20 Fe2 C24 118.9(2) no
C21 Fe2 C24 152.7(3) no
C22 Fe2 C24 166.3(3) no
C23 Fe2 C24 128.31(18) no
C19 Fe2 C25 126.7(2) no
C20 Fe2 C25 106.9(2) no
C21 Fe2 C25 118.1(2) no
C22 Fe2 C25 152.0(2) no
C23 Fe2 C25 165.4(2) no
C19 Fe2 C26 165.2(3) no
C20 Fe2 C26 127.5(3) no
C21 Fe2 C26 108.32(19) no
C22 Fe2 C26 119.0(2) no
C23 Fe2 C26 152.7(3) no
C19 Fe2 C27 153.7(2) no
C20 Fe2 C27 164.88(19) no
C21 Fe2 C27 127.96(17) no
C22 Fe2 C27 109.48(19) no
C23 Fe2 C27 120.1(2) no
C19 Fe2 C28 119.98(16) no
C20 Fe2 C28 153.11(17) no
C21 Fe2 C28 165.6(2) no
C22 Fe2 C28 129.2(2) no
C23 Fe2 C28 109.77(18) no
C24 Fe2 C25 40.6(2) no
C24 Fe2 C26 67.42(18) no
C25 Fe2 C26 40.8(2) no
C24 Fe2 C27 67.0(2) no
C25 Fe2 C27 67.7(2) no
C26 Fe2 C27 39.4(3) no
C24 Fe2 C28 39.7(2) no
C25 Fe2 C28 67.6(2) no
C26 Fe2 C28 66.6(2) no
C27 Fe2 C28 39.63(17) no
Fe1 C1 C2 69.3(2) no
Fe1 C1 C5 69.1(2) no
C2 C1 C5 106.8(3) no
Fe1 C1 C11 126.7(2) no
C2 C1 C11 127.1(4) no
C5 C1 C11 126.1(3) no
Fe1 C2 C1 70.1(2) no
Fe1 C2 C3 70.2(2) no
C1 C2 C3 109.3(4) no
Fe1 C3 C2 69.4(2) no
Fe1 C3 C4 69.5(2) no
C2 C3 C4 107.3(4) no
Fe1 C4 C3 70.2(2) no
Fe1 C4 C5 69.5(2) no
C3 C4 C5 108.5(4) no
Fe1 C5 C1 70.2(2) no
Fe1 C5 C4 69.8(2) no
C1 C5 C4 108.1(4) no
Fe1 C6 C7 69.7(2) no
Fe1 C6 C10 69.9(2) no
C7 C6 C10 108.0(4) no
Fe1 C7 C6 69.6(2) no
Fe1 C7 C8 69.8(2) no
C6 C7 C8 107.3(4) no
Fe1 C8 C7 69.39(19) no
Fe1 C8 C9 70.2(2) no
C7 C8 C9 108.4(4) no
Fe1 C9 C8 69.9(3) no
Fe1 C9 C10 69.6(2) no
C8 C9 C10 108.4(4) no
Fe1 C10 C6 69.5(2) no
Fe1 C10 C9 70.0(2) no
C6 C10 C9 107.9(4) no
C1 C11 C12 122.0(4) no
C1 C11 C16 120.0(3) no
C12 C11 C16 118.0(3) no
C11 C12 C13 120.6(4) no
C12 C13 C14 120.9(4) no
C13 C14 C15 118.2(3) no
C13 C14 C17 120.7(4) no
C15 C14 C17 121.1(4) no
C14 C15 C16 121.5(4) no
C11 C16 C15 120.7(4) no
O1 C17 C14 110.9(3) no
O1 C17 C18 106.9(3) no
C14 C17 C18 112.0(3) no
Fe2 C19 C20 68.6(2) no
Fe2 C19 C23 69.37(19) no
C20 C19 C23 106.9(3) no
Fe2 C19 C29 126.1(2) no
C20 C19 C29 127.5(4) no
C23 C19 C29 125.6(3) no
Fe2 C20 C19 70.6(2) no
Fe2 C20 C21 69.9(2) no
C19 C20 C21 108.5(4) no
Fe2 C21 C20 69.3(2) no
Fe2 C21 C22 70.4(2) no
C20 C21 C22 108.6(4) no
Fe2 C22 C21 69.6(2) no
Fe2 C22 C23 69.83(18) no
C21 C22 C23 108.4(4) no
Fe2 C23 C19 69.64(19) no
Fe2 C23 C22 69.45(19) no
C19 C23 C22 107.6(4) no
Fe2 C24 C25 69.7(2) no
Fe2 C24 C28 70.8(2) no
C25 C24 C28 108.6(5) no
Fe2 C25 C24 69.7(2) no
Fe2 C25 C26 69.9(2) no
C24 C25 C26 106.0(6) no
Fe2 C26 C25 69.3(3) no
Fe2 C26 C27 70.5(3) no
C25 C26 C27 108.6(5) no
Fe2 C27 C26 70.1(3) no
Fe2 C27 C28 70.3(3) no
C26 C27 C28 108.4(5) no
Fe2 C28 C24 69.4(3) no
Fe2 C28 C27 70.0(3) no
C24 C28 C27 108.3(5) no
C19 C29 C30 120.5(3) no
C19 C29 C34 121.2(3) no
C30 C29 C34 118.2(3) no
C29 C30 C31 118.8(4) no
C30 C31 C32 122.9(4) no
C31 C32 C33 118.0(3) no
C31 C32 C35 121.6(4) no
C33 C32 C35 120.4(4) no
C32 C33 C34 121.0(4) no
C29 C34 C33 121.0(4) no
O2 C35 C32 111.8(3) no
O2 C35 C36 106.8(4) no
C32 C35 C36 112.2(3) no
C17 O1 H18 108.8 no
C35 O2 H36 104.3 no
Fe1 C2 H1 125.6 no
C1 C2 H1 124.4 no
C3 C2 H1 126.3 no
Fe1 C3 H2 124.8 no
C2 C3 H2 126.3 no
C4 C3 H2 126.5 no
Fe1 C4 H3 125.4 no
C3 C4 H3 126.2 no
C5 C4 H3 125.3 no
Fe1 C5 H4 125.1 no
C1 C5 H4 125.2 no
C4 C5 H4 126.7 no
Fe1 C6 H5 125.5 no
C7 C6 H5 125.7 no
C10 C6 H5 126.3 no
Fe1 C7 H6 125.8 no
C6 C7 H6 126.7 no
C8 C7 H6 126.0 no
Fe1 C8 H7 125.3 no
C7 C8 H7 126.2 no
C9 C8 H7 125.4 no
Fe1 C9 H8 124.9 no
C8 C9 H8 125.5 no
C10 C9 H8 126.1 no
Fe1 C10 H9 125.8 no
C6 C10 H9 126.6 no
C9 C10 H9 125.5 no
C11 C12 H10 119.2 no
C13 C12 H10 120.2 no
C12 C13 H11 120.6 no
C14 C13 H11 118.4 no
C14 C15 H12 118.6 no
C16 C15 H12 120.0 no
C11 C16 H13 118.7 no
C15 C16 H13 120.6 no
O1 C17 H14 109.0 no
C14 C17 H14 109.5 no
C18 C17 H14 108.4 no
C17 C18 H15 111.9 no
C17 C18 H16 110.3 no
H15 C18 H16 109.4 no
C17 C18 H17 106.3 no
H15 C18 H17 109.5 no
H16 C18 H17 109.4 no
Fe2 C20 H19 125.9 no
C19 C20 H19 125.5 no
C21 C20 H19 126.0 no
Fe2 C21 H20 124.0 no
C20 C21 H20 126.0 no
C22 C21 H20 125.3 no
Fe2 C22 H21 124.8 no
C21 C22 H21 125.1 no
C23 C22 H21 126.4 no
Fe2 C23 H22 126.2 no
C19 C23 H22 125.8 no
C22 C23 H22 126.6 no
Fe2 C24 H23 125.0 no
C25 C24 H23 126.0 no
C28 C24 H23 125.4 no
Fe2 C25 H24 127.5 no
C24 C25 H24 127.7 no
C26 C25 H24 126.2 no
Fe2 C26 H25 124.2 no
C25 C26 H25 126.2 no
C27 C26 H25 125.1 no
Fe2 C27 H26 125.6 no
C26 C27 H26 126.1 no
C28 C27 H26 125.4 no
Fe2 C28 H27 124.6 no
C24 C28 H27 125.4 no
C27 C28 H27 126.2 no
C29 C30 H28 119.7 no
C31 C30 H28 121.5 no
C30 C31 H29 119.1 no
C32 C31 H29 117.9 no
C32 C33 H30 119.4 no
C34 C33 H30 119.6 no
C29 C34 H31 118.6 no
C33 C34 H31 120.4 no
O2 C35 H32 109.5 no
C32 C35 H32 108.5 no
C36 C35 H32 107.9 no
C35 C36 H33 110.5 no
C35 C36 H34 110.1 no
H33 C36 H34 109.5 no
C35 C36 H35 108.1 no
H33 C36 H35 109.4 no
H34 C36 H35 109.2 no

loop_
_geom_bond_atom_site_label_1
_geom_bond_atom_site_label_2
_geom_bond_site_symmetry_1
_geom_bond_site_symmetry_2
_geom_bond_distance
_geom_bond_publ_flag
Fe1 C1 . . 2.050(3) yes
Fe1 C2 . . 2.040(4) yes
Fe1 C3 . . 2.050(4) yes
Fe1 C4 . . 2.040(4) yes
Fe1 C5 . . 2.036(3) yes
Fe1 C6 . . 2.033(3) yes
Fe1 C7 . . 2.035(4) yes
Fe1 C8 . . 2.040(3) yes
Fe1 C9 . . 2.044(4) yes
Fe1 C10 . . 2.038(4) yes
Fe2 C19 . . 2.052(3) yes
Fe2 C20 . . 2.025(4) yes
Fe2 C21 . . 2.033(4) yes
Fe2 C22 . . 2.044(3) yes
Fe2 C23 . . 2.049(3) yes
Fe2 C24 . . 2.018(3) yes
Fe2 C25 . . 2.019(4) yes
Fe2 C26 . . 2.027(4) yes
Fe2 C27 . . 2.033(5) yes
Fe2 C28 . . 2.036(4) yes
O1 C17 . . 1.437(5) yes
O2 C35 . . 1.424(4) yes
C1 C2 . . 1.418(5) yes
C1 C5 . . 1.422(5) yes
C1 C11 . . 1.482(4) yes
C2 C3 . . 1.412(5) yes
C3 C4 . . 1.410(6) yes
C4 C5 . . 1.417(5) yes
C6 C7 . . 1.414(6) yes
C6 C10 . . 1.414(7) yes
C7 C8 . . 1.422(6) yes
C8 C9 . . 1.394(7) yes
C9 C10 . . 1.410(5) yes
C11 C12 . . 1.388(5) yes
C11 C16 . . 1.387(5) yes
C12 C13 . . 1.395(4) yes
C13 C14 . . 1.380(6) yes
C14 C15 . . 1.374(5) yes
C14 C17 . . 1.514(4) yes
C15 C16 . . 1.387(4) yes
C17 C18 . . 1.515(4) yes
C19 C20 . . 1.422(5) yes
C19 C23 . . 1.436(5) yes
C19 C29 . . 1.477(4) yes
C20 C21 . . 1.413(5) yes
C21 C22 . . 1.395(6) yes
C22 C23 . . 1.424(5) yes
C24 C25 . . 1.400(7) yes
C24 C28 . . 1.377(8) yes
C25 C26 . . 1.411(8) yes
C26 C27 . . 1.369(9) yes
C27 C28 . . 1.379(6) yes
C29 C30 . . 1.403(5) yes
C29 C34 . . 1.382(5) yes
C30 C31 . . 1.396(4) yes
C31 C32 . . 1.352(6) yes
C32 C33 . . 1.383(5) yes
C32 C35 . . 1.523(4) yes
C33 C34 . . 1.385(4) yes
C35 C36 . . 1.506(6) yes
O1 H18 . . 0.77 no
O2 H36 . . 0.73 no
C2 H1 . . 0.95 no
C3 H2 . . 0.95 no
C4 H3 . . 0.95 no
C5 H4 . . 0.95 no
C6 H5 . . 0.95 no
C7 H6 . . 0.95 no
C8 H7 . . 0.95 no
C9 H8 . . 0.95 no
C10 H9 . . 0.95 no
C12 H10 . . 0.95 no
C13 H11 . . 0.95 no
C15 H12 . . 0.95 no
C16 H13 . . 0.95 no
C17 H14 . . 0.95 no
C18 H15 . . 0.95 no
C18 H16 . . 0.95 no
C18 H17 . . 0.95 no
C20 H19 . . 0.95 no
C21 H20 . . 0.95 no
C22 H21 . . 0.95 no
C23 H22 . . 0.95 no
C24 H23 . . 0.95 no
C25 H24 . . 0.95 no
C26 H25 . . 0.95 no
C27 H26 . . 0.95 no
C28 H27 . . 0.95 no
C30 H28 . . 0.95 no
C31 H29 . . 0.95 no
C33 H30 . . 0.95 no
C34 H31 . . 0.95 no
C35 H32 . . 0.95 no
C36 H33 . . 0.95 no
C36 H34 . . 0.95 no
C36 H35 . . 0.95 no

loop_
_geom_hbond_atom_site_label_D
_geom_hbond_atom_site_label_H
_geom_hbond_atom_site_label_A
_geom_hbond_site_symmetry_A
_geom_hbond_distance_DH
_geom_hbond_distance_HA
_geom_hbond_distance_DA
_geom_hbond_angle_DHA
_geom_hbond_publ_flag
O1 H18 O2 1_555 0.77 2.01 2.780(3) 173.2 yes
O2 H36 O1 4_556 0.73 2.02 2.738(4) 165.3 yes

loop_
_geom_torsion_atom_site_label_1
_geom_torsion_atom_site_label_2
_geom_torsion_atom_site_label_3
_geom_torsion_atom_site_label_4
_geom_torsion
_geom_torsion_publ_flag
C2 Fe1 C1 C2 0.0(2) no
C2 Fe1 C1 C5 118.3(3) no
C2 Fe1 C1 C11 -121.5(4) no
C3 Fe1 C1 C2 -37.0(2) no
C3 Fe1 C1 C5 81.3(2) no
C3 Fe1 C1 C11 -158.5(3) no
C4 Fe1 C1 C2 -80.5(2) no
C4 Fe1 C1 C5 37.8(2) no
C4 Fe1 C1 C11 158.0(3) no
C5 Fe1 C1 C2 -118.3(3) no
C5 Fe1 C1 C5 0.0(2) no
C5 Fe1 C1 C11 120.2(4) no
C6 Fe1 C1 C2 117.8(3) no
C6 Fe1 C1 C5 -123.9(3) no
C6 Fe1 C1 C11 -3.7(4) no
C7 Fe1 C1 C2 76.4(3) no
C7 Fe1 C1 C5 -165.3(3) no
C7 Fe1 C1 C11 -45.1(5) no
C8 Fe1 C1 C2 45.2(9) no
C8 Fe1 C1 C5 163.7(4) no
C8 Fe1 C1 C11 -76.2(6) no
C9 Fe1 C1 C2 -167.2(3) no
C9 Fe1 C1 C5 -48.9(7) no
C9 Fe1 C1 C11 71.3(8) no
C10 Fe1 C1 C2 160.1(3) no
C10 Fe1 C1 C5 -81.6(3) no
C10 Fe1 C1 C11 38.6(5) no
C1 Fe1 C2 C1 0.0(2) no
C1 Fe1 C2 C3 -120.3(3) no
C3 Fe1 C2 C1 120.3(3) no
C3 Fe1 C2 C3 0.0(3) no
C4 Fe1 C2 C1 82.4(2) no
C4 Fe1 C2 C3 -37.9(2) no
C5 Fe1 C2 C1 38.3(2) no
C5 Fe1 C2 C3 -82.0(3) no
C6 Fe1 C2 C1 -80.3(3) no
C6 Fe1 C2 C3 159.4(3) no
C7 Fe1 C2 C1 -122.9(3) no
C7 Fe1 C2 C3 116.8(3) no
C8 Fe1 C2 C1 -164.6(3) no
C8 Fe1 C2 C3 75.1(4) no
C9 Fe1 C2 C1 163.0(9) no
C9 Fe1 C2 C3 42.7(9) no
C10 Fe1 C2 C1 -46.1(7) no
C10 Fe1 C2 C3 -166.4(7) no
C1 Fe1 C3 C2 37.1(2) no
C1 Fe1 C3 C4 -81.5(3) no
C2 Fe1 C3 C2 0.0(2) no
C2 Fe1 C3 C4 -118.6(4) no
C4 Fe1 C3 C2 118.6(4) no
C4 Fe1 C3 C4 0.0(3) no
C5 Fe1 C3 C2 81.1(3) no
C5 Fe1 C3 C4 -37.5(2) no
C6 Fe1 C3 C2 -47.4(7) no
C6 Fe1 C3 C4 -166.1(3) no
C7 Fe1 C3 C2 -81.5(3) no
C7 Fe1 C3 C4 159.9(3) no
C8 Fe1 C3 C2 -124.4(3) no
C8 Fe1 C3 C4 117.0(3) no
C9 Fe1 C3 C2 -165.2(4) no
C9 Fe1 C3 C4 76.2(4) no
C10 Fe1 C3 C2 161.9(4) no
C10 Fe1 C3 C4 43.4(5) no
C1 Fe1 C4 C3 81.8(3) no
C1 Fe1 C4 C5 -37.9(2) no
C2 Fe1 C4 C3 38.0(2) no
C2 Fe1 C4 C5 -81.7(2) no
C3 Fe1 C4 C3 0.0(3) no
C3 Fe1 C4 C5 -119.7(3) no
C5 Fe1 C4 C3 119.7(3) no
C5 Fe1 C4 C5 0.0(2) no
C6 Fe1 C4 C3 161.1(9) no
C6 Fe1 C4 C5 41.4(9) no
C7 Fe1 C4 C3 -46.1(7) no
C7 Fe1 C4 C5 -165.8(7) no
C8 Fe1 C4 C3 -81.4(3) no
C8 Fe1 C4 C5 158.8(3) no
C9 Fe1 C4 C3 -123.4(3) no
C9 Fe1 C4 C5 116.9(3) no
C10 Fe1 C4 C3 -165.0(4) no
C10 Fe1 C4 C5 75.3(4) no
C1 Fe1 C5 C1 0.0(2) no
C1 Fe1 C5 C4 119.0(3) no
C2 Fe1 C5 C1 -38.1(2) no
C2 Fe1 C5 C4 80.9(3) no
C3 Fe1 C5 C1 -81.8(2) no
C3 Fe1 C5 C4 37.2(2) no
C4 Fe1 C5 C1 -119.0(3) no
C4 Fe1 C5 C4 0.0(3) no
C6 Fe1 C5 C1 75.2(3) no
C6 Fe1 C5 C4 -165.8(4) no
C7 Fe1 C5 C1 42.2(9) no
C7 Fe1 C5 C4 161.2(9) no
C8 Fe1 C5 C1 -167.9(7) no
C8 Fe1 C5 C4 -48.9(7) no
C9 Fe1 C5 C1 159.1(3) no
C9 Fe1 C5 C4 -81.9(3) no
C10 Fe1 C5 C1 116.8(3) no
C10 Fe1 C5 C4 -124.2(3) no
C1 Fe1 C6 C7 -123.6(3) no
C1 Fe1 C6 C10 117.4(3) no
C2 Fe1 C6 C7 -81.4(3) no
C2 Fe1 C6 C10 159.5(3) no
C3 Fe1 C6 C7 -47.5(7) no
C3 Fe1 C6 C10 -166.5(3) no
C4 Fe1 C6 C7 163.3(9) no
C4 Fe1 C6 C10 44.1(6) no
C5 Fe1 C6 C7 -164.9(3) no
C5 Fe1 C6 C10 76.0(3) no
C7 Fe1 C6 C7 0.0(3) no
C7 Fe1 C6 C10 -119.1(4) no
C8 Fe1 C6 C7 38.3(2) no
C8 Fe1 C6 C10 -80.8(3) no
C9 Fe1 C6 C7 81.4(3) no
C9 Fe1 C6 C10 -37.7(2) no
C10 Fe1 C6 C7 119.1(4) no
C10 Fe1 C6 C10 0.0(3) no
C1 Fe1 C7 C6 75.5(3) no
C1 Fe1 C7 C8 -166.1(3) no
C2 Fe1 C7 C6 117.1(3) no
C2 Fe1 C7 C8 -124.5(3) no
C3 Fe1 C7 C6 159.5(4) no
C3 Fe1 C7 C8 -82.1(4) no
C4 Fe1 C7 C6 -167.6(7) no
C4 Fe1 C7 C8 -49.2(7) no
C5 Fe1 C7 C6 43.3(9) no
C5 Fe1 C7 C8 161.7(8) no
C6 Fe1 C7 C6 0.0(3) no
C6 Fe1 C7 C8 118.4(4) no
C8 Fe1 C7 C6 -118.4(4) no
C8 Fe1 C7 C8 0.0(3) no
C9 Fe1 C7 C6 -81.5(3) no
C9 Fe1 C7 C8 36.9(2) no
C10 Fe1 C7 C6 -37.8(2) no
C10 Fe1 C7 C8 80.6(3) no
C1 Fe1 C8 C7 40.5(8) no
C1 Fe1 C8 C9 160.2(8) no
C2 Fe1 C8 C7 75.2(3) no
C2 Fe1 C8 C9 -165.1(3) no
C3 Fe1 C8 C7 116.5(3) no
C3 Fe1 C8 C9 -123.9(3) no
C4 Fe1 C8 C7 158.8(3) no
C4 Fe1 C8 C9 -81.6(3) no
C5 Fe1 C8 C7 -166.2(6) no
C5 Fe1 C8 C9 -46.6(7) no
C6 Fe1 C8 C7 -38.1(2) no
C6 Fe1 C8 C9 81.5(3) no
C7 Fe1 C8 C7 0.0(3) no
C7 Fe1 C8 C9 119.6(4) no
C9 Fe1 C8 C7 -119.6(4) no
C9 Fe1 C8 C9 0.0(3) no
C10 Fe1 C8 C7 -82.1(3) no
C10 Fe1 C8 C9 37.5(3) no
C1 Fe1 C9 C8 -165.3(6) no
C1 Fe1 C9 C10 -45.7(6) no
C2 Fe1 C9 C8 42.7(9) no
C2 Fe1 C9 C10 162.3(8) no
C3 Fe1 C9 C8 75.3(4) no
C3 Fe1 C9 C10 -165.1(4) no
C4 Fe1 C9 C8 116.7(3) no
C4 Fe1 C9 C10 -123.6(3) no
C5 Fe1 C9 C8 159.6(3) no
C5 Fe1 C9 C10 -80.8(3) no
C6 Fe1 C9 C8 -81.8(3) no
C6 Fe1 C9 C10 37.9(2) no
C7 Fe1 C9 C8 -37.8(3) no
C7 Fe1 C9 C10 81.8(3) no
C8 Fe1 C9 C8 0.0(3) no
C8 Fe1 C9 C10 119.6(4) no
C10 Fe1 C9 C8 -119.6(4) no
C10 Fe1 C9 C10 0.0(3) no
C1 Fe1 C10 C6 -80.7(3) no
C1 Fe1 C10 C9 160.3(3) no
C2 Fe1 C10 C6 -47.6(7) no
C2 Fe1 C10 C9 -166.7(6) no
C3 Fe1 C10 C6 162.1(4) no
C3 Fe1 C10 C9 43.1(6) no
C4 Fe1 C10 C6 -164.84(19) no
C4 Fe1 C10 C9 76.1(4) no
C5 Fe1 C10 C6 -123.4(3) no
C5 Fe1 C10 C9 117.6(3) no
C6 Fe1 C10 C6 0.0(3) no
C6 Fe1 C10 C9 -119.0(4) no
C7 Fe1 C10 C6 37.8(2) no
C7 Fe1 C10 C9 -81.2(3) no
C8 Fe1 C10 C6 82.0(3) no
C8 Fe1 C10 C9 -37.0(3) no
C9 Fe1 C10 C6 119.0(4) no
C9 Fe1 C10 C9 0.0(3) no
C20 Fe2 C19 C20 0.0(2) no
C20 Fe2 C19 C23 118.8(3) no
C20 Fe2 C19 C29 -121.6(4) no
C21 Fe2 C19 C20 -37.8(2) no
C21 Fe2 C19 C23 81.0(2) no
C21 Fe2 C19 C29 -159.4(3) no
C22 Fe2 C19 C20 -81.0(2) no
C22 Fe2 C19 C23 37.8(2) no
C22 Fe2 C19 C29 157.5(3) no
C23 Fe2 C19 C20 -118.8(3) no
C23 Fe2 C19 C23 0.0(2) no
C23 Fe2 C19 C29 119.6(4) no
C24 Fe2 C19 C20 113.3(3) no
C24 Fe2 C19 C23 -127.9(3) no
C24 Fe2 C19 C29 -8.3(5) no
C25 Fe2 C19 C20 72.0(4) no
C25 Fe2 C19 C23 -169.2(5) no
C25 Fe2 C19 C29 -49.6(6) no
C26 Fe2 C19 C20 42.3(8) no
C26 Fe2 C19 C23 161.1(7) no
C26 Fe2 C19 C29 -79.2(8) no
C27 Fe2 C19 C20 -171.8(8) no
C27 Fe2 C19 C23 -53.1(8) no
C27 Fe2 C19 C29 66.6(9) no
C28 Fe2 C19 C20 155.2(4) no
C28 Fe2 C19 C23 -86.1(3) no
C28 Fe2 C19 C29 33.6(5) no
C19 Fe2 C20 C19 0.0(2) no
C19 Fe2 C20 C21 -119.1(3) no
C21 Fe2 C20 C19 119.1(3) no
C21 Fe2 C20 C21 0.0(3) no
C22 Fe2 C20 C19 82.1(2) no
C22 Fe2 C20 C21 -37.0(2) no
C23 Fe2 C20 C19 38.1(2) no
C23 Fe2 C20 C21 -80.9(2) no
C24 Fe2 C20 C19 -84.8(4) no
C24 Fe2 C20 C21 156.1(4) no
C25 Fe2 C20 C19 -127.2(4) no
C25 Fe2 C20 C21 113.7(4) no
C26 Fe2 C20 C19 -167.4(5) no
C26 Fe2 C20 C21 73.5(5) no
C27 Fe2 C20 C19 166.1(7) no
C27 Fe2 C20 C21 47.0(8) no
C28 Fe2 C20 C19 -53.6(7) no
C28 Fe2 C20 C21 -172.7(3) no
C19 Fe2 C21 C20 37.9(2) no
C19 Fe2 C21 C22 -81.9(3) no
C20 Fe2 C21 C20 0.0(2) no
C20 Fe2 C21 C22 -119.7(3) no
C22 Fe2 C21 C20 119.7(3) no
C22 Fe2 C21 C22 0.0(3) no
C23 Fe2 C21 C20 82.1(2) no
C23 Fe2 C21 C22 -37.6(2) no
C24 Fe2 C21 C20 -50.7(3) no
C24 Fe2 C21 C22 -170.4(3) no
C25 Fe2 C21 C20 -83.4(4) no
C25 Fe2 C21 C22 156.9(4) no
C26 Fe2 C21 C20 -126.7(4) no
C26 Fe2 C21 C22 113.5(4) no
C27 Fe2 C21 C20 -166.0(4) no
C27 Fe2 C21 C22 74.3(4) no
C28 Fe2 C21 C20 166.7(5) no
C28 Fe2 C21 C22 47.1(6) no
C19 Fe2 C22 C21 81.7(3) no
C19 Fe2 C22 C23 -38.1(2) no
C20 Fe2 C22 C21 37.6(2) no
C20 Fe2 C22 C23 -82.1(2) no
C21 Fe2 C22 C21 0.0(3) no
C21 Fe2 C22 C23 -119.7(3) no
C23 Fe2 C22 C21 119.7(3) no
C23 Fe2 C22 C23 0.0(2) no
C24 Fe2 C22 C21 161.1(7) no
C24 Fe2 C22 C23 41.3(8) no
C25 Fe2 C22 C21 -47.4(8) no
C25 Fe2 C22 C23 -167.2(8) no
C26 Fe2 C22 C21 -84.2(4) no
C26 Fe2 C22 C23 156.1(4) no
C27 Fe2 C22 C21 -126.4(4) no
C27 Fe2 C22 C23 113.9(3) no
C28 Fe2 C22 C21 -166.4(4) no
C28 Fe2 C22 C23 73.8(4) no
C19 Fe2 C23 C19 0.0(2) no
C19 Fe2 C23 C22 118.9(3) no
C20 Fe2 C23 C19 -38.0(2) no
C20 Fe2 C23 C22 81.0(2) no
C21 Fe2 C23 C19 -82.0(2) no
C21 Fe2 C23 C22 37.0(2) no
C22 Fe2 C23 C19 -118.9(3) no
C22 Fe2 C23 C22 0.0(2) no
C24 Fe2 C23 C19 72.6(4) no
C24 Fe2 C23 C22 -168.5(4) no
C25 Fe2 C23 C19 36.7(10) no
C25 Fe2 C23 C22 155.6(8) no
C26 Fe2 C23 C19 -169.7(9) no
C26 Fe2 C23 C22 -50.8(8) no
C27 Fe2 C23 C19 155.8(4) no
C27 Fe2 C23 C22 -85.3(4) no
C28 Fe2 C23 C19 113.3(3) no
C28 Fe2 C23 C22 -127.7(3) no
C19 Fe2 C24 C25 -125.6(3) no
C19 Fe2 C24 C28 115.2(3) no
C20 Fe2 C24 C25 -82.3(4) no
C20 Fe2 C24 C28 158.5(3) no
C21 Fe2 C24 C25 -47.1(7) no
C21 Fe2 C24 C28 -166.4(6) no
C22 Fe2 C24 C25 159.8(6) no
C22 Fe2 C24 C28 40.7(7) no
C23 Fe2 C24 C25 -166.8(4) no
C23 Fe2 C24 C28 73.9(4) no
C25 Fe2 C24 C25 0.0(4) no
C25 Fe2 C24 C28 -119.2(5) no
C26 Fe2 C24 C25 39.2(3) no
C26 Fe2 C24 C28 -80.0(3) no
C27 Fe2 C24 C25 82.1(4) no
C27 Fe2 C24 C28 -37.1(3) no
C28 Fe2 C24 C25 119.2(4) no
C28 Fe2 C24 C28 0.0(3) no
C19 Fe2 C25 C24 74.4(4) no
C19 Fe2 C25 C26 -168.9(4) no
C20 Fe2 C25 C24 114.9(3) no
C20 Fe2 C25 C26 -128.4(4) no
C21 Fe2 C25 C24 157.6(4) no
C21 Fe2 C25 C26 -85.8(4) no
C22 Fe2 C25 C24 -170.0(6) no
C22 Fe2 C25 C26 -53.3(7) no
C23 Fe2 C25 C24 45.0(10) no
C23 Fe2 C25 C26 161.9(8) no
C24 Fe2 C25 C24 0.0(3) no
C24 Fe2 C25 C26 116.7(5) no
C26 Fe2 C25 C24 -116.7(5) no
C26 Fe2 C25 C26 0.0(4) no
C27 Fe2 C25 C24 -80.1(3) no
C27 Fe2 C25 C26 36.6(3) no
C28 Fe2 C25 C24 -37.1(3) no
C28 Fe2 C25 C26 79.6(4) no
C19 Fe2 C26 C25 37.4(10) no
C19 Fe2 C26 C27 156.9(7) no
C20 Fe2 C26 C25 70.9(4) no
C20 Fe2 C26 C27 -169.4(4) no
C21 Fe2 C26 C25 112.1(4) no
C21 Fe2 C26 C27 -128.2(4) no
C22 Fe2 C26 C25 154.5(4) no
C22 Fe2 C26 C27 -85.8(4) no
C23 Fe2 C26 C25 -170.2(6) no
C23 Fe2 C26 C27 -50.5(7) no
C24 Fe2 C26 C25 -39.0(3) no
C24 Fe2 C26 C27 80.7(4) no
C25 Fe2 C26 C25 0.0(4) no
C25 Fe2 C26 C27 119.7(5) no
C27 Fe2 C26 C25 -119.7(5) no
C27 Fe2 C26 C27 0.0(3) no
C28 Fe2 C26 C25 -82.3(4) no
C28 Fe2 C26 C27 37.4(3) no
C19 Fe2 C27 C26 -166.8(6) no
C19 Fe2 C27 C28 -47.7(7) no
C20 Fe2 C27 C26 33.9(9) no
C20 Fe2 C27 C28 153.0(6) no
C21 Fe2 C27 C26 71.2(5) no
C21 Fe2 C27 C28 -169.6(4) no
C22 Fe2 C27 C26 112.3(4) no
C22 Fe2 C27 C28 -128.6(3) no
C23 Fe2 C27 C26 155.9(4) no
C23 Fe2 C27 C28 -85.0(4) no
C24 Fe2 C27 C26 -82.0(4) no
C24 Fe2 C27 C28 37.2(3) no
C25 Fe2 C27 C26 -37.8(4) no
C25 Fe2 C27 C28 81.3(3) no
C26 Fe2 C27 C26 0.0(4) no
C26 Fe2 C27 C28 119.1(5) no
C28 Fe2 C27 C26 -119.1(5) no
C28 Fe2 C27 C28 0.0(3) no
C19 Fe2 C28 C24 -82.7(4) no
C19 Fe2 C28 C27 157.7(3) no
C20 Fe2 C28 C24 -45.3(6) no
C20 Fe2 C28 C27 -164.9(6) no
C21 Fe2 C28 C24 154.1(5) no
C21 Fe2 C28 C27 34.5(7) no
C22 Fe2 C28 C24 -168.48(18) no
C22 Fe2 C28 C27 71.9(4) no
C23 Fe2 C28 C24 -126.8(3) no
C23 Fe2 C28 C27 113.7(3) no
C24 Fe2 C28 C24 0.0(3) no
C24 Fe2 C28 C27 -119.6(4) no
C25 Fe2 C28 C24 37.9(3) no
C25 Fe2 C28 C27 -81.7(4) no
C26 Fe2 C28 C24 82.4(4) no
C26 Fe2 C28 C27 -37.2(3) no
C27 Fe2 C28 C24 119.6(4) no
C27 Fe2 C28 C27 0.0(3) no
Fe1 C1 C2 Fe1 0.00(2) no
Fe1 C1 C2 C3 59.4(3) no
C5 C1 C2 Fe1 -59.2(3) no
C5 C1 C2 C3 0.2(4) no
C11 C1 C2 Fe1 121.1(4) no
C11 C1 C2 C3 -179.5(3) no
Fe1 C1 C5 Fe1 0.00(2) no
Fe1 C1 C5 C4 -59.7(3) no
C2 C1 C5 Fe1 59.4(3) no
C2 C1 C5 C4 -0.4(4) no
C11 C1 C5 Fe1 -121.0(3) no
C11 C1 C5 C4 179.3(3) no
Fe1 C1 C11 C12 -53.2(4) no
Fe1 C1 C11 C16 126.8(3) no
C2 C1 C11 C12 -143.9(4) no
C2 C1 C11 C16 36.1(6) no
C5 C1 C11 C12 36.5(5) no
C5 C1 C11 C16 -143.5(4) no
Fe1 C2 C3 Fe1 0.00(2) no
Fe1 C2 C3 C4 59.4(3) no
C1 C2 C3 Fe1 -59.4(3) no
C1 C2 C3 C4 0.1(4) no
Fe1 C3 C4 Fe1 0.00(2) no
Fe1 C3 C4 C5 59.1(3) no
C2 C3 C4 Fe1 -59.4(3) no
C2 C3 C4 C5 -0.3(4) no
Fe1 C4 C5 Fe1 0.00(2) no
Fe1 C4 C5 C1 59.9(2) no
C3 C4 C5 Fe1 -59.5(3) no
C3 C4 C5 C1 0.4(5) no
Fe1 C6 C7 Fe1 0.00(2) no
Fe1 C6 C7 C8 -59.8(3) no
C10 C6 C7 Fe1 59.6(3) no
C10 C6 C7 C8 -0.2(5) no
Fe1 C6 C10 Fe1 0.00(2) no
Fe1 C6 C10 C9 59.7(3) no
C7 C6 C10 Fe1 -59.5(3) no
C7 C6 C10 C9 0.1(5) no
Fe1 C7 C8 Fe1 0.00(2) no
Fe1 C7 C8 C9 -59.5(3) no
C6 C7 C8 Fe1 59.7(3) no
C6 C7 C8 C9 0.2(5) no
Fe1 C8 C9 Fe1 0.00(2) no
Fe1 C8 C9 C10 -59.1(3) no
C7 C8 C9 Fe1 59.0(3) no
C7 C8 C9 C10 -0.1(5) no
Fe1 C9 C10 Fe1 0.00(2) no
Fe1 C9 C10 C6 -59.4(3) no
C8 C9 C10 Fe1 59.3(3) no
C8 C9 C10 C6 0.0(5) no
C1 C11 C12 C13 179.9(3) no
C16 C11 C12 C13 0.0(5) no
C1 C11 C16 C15 -179.8(3) no
C12 C11 C16 C15 0.1(5) no
C11 C12 C13 C14 -0.5(5) no
C12 C13 C14 C15 0.9(5) no
C12 C13 C14 C17 -178.2(3) no
C13 C14 C15 C16 -0.8(6) no
C17 C14 C15 C16 178.2(3) no
C13 C14 C17 O1 116.3(4) no
C13 C14 C17 C18 -124.4(4) no
C15 C14 C17 O1 -62.8(4) no
C15 C14 C17 C18 56.6(5) no
C14 C15 C16 C11 0.3(5) no
Fe2 C19 C20 Fe2 0.00(2) no
Fe2 C19 C20 C21 60.0(3) no
C23 C19 C20 Fe2 -59.0(2) no
C23 C19 C20 C21 0.9(4) no
C29 C19 C20 Fe2 119.8(3) no
C29 C19 C20 C21 179.7(3) no
Fe2 C19 C23 Fe2 0.00(2) no
Fe2 C19 C23 C22 -59.3(2) no
C20 C19 C23 Fe2 58.5(2) no
C20 C19 C23 C22 -0.8(4) no
C29 C19 C23 Fe2 -120.3(3) no
C29 C19 C23 C22 -179.6(3) no
Fe2 C19 C29 C30 -101.7(3) no
Fe2 C19 C29 C34 80.9(3) no
C20 C19 C29 C30 168.9(4) no
C20 C19 C29 C34 -8.5(6) no
C23 C19 C29 C30 -12.5(5) no
C23 C19 C29 C34 170.1(3) no
Fe2 C20 C21 Fe2 0.00(2) no
Fe2 C20 C21 C22 59.6(3) no
C19 C20 C21 Fe2 -60.4(3) no
C19 C20 C21 C22 -0.7(4) no
Fe2 C21 C22 Fe2 0.00(2) no
Fe2 C21 C22 C23 59.2(3) no
C20 C21 C22 Fe2 -59.0(3) no
C20 C21 C22 C23 0.2(4) no
Fe2 C22 C23 Fe2 0.00(2) no
Fe2 C22 C23 C19 59.4(2) no
C21 C22 C23 Fe2 -59.1(3) no
C21 C22 C23 C19 0.4(4) no
Fe2 C24 C25 Fe2 0.00(3) no
Fe2 C24 C25 C26 -60.8(4) no
C28 C24 C25 Fe2 60.4(4) no
C28 C24 C25 C26 -0.4(6) no
Fe2 C24 C28 Fe2 0.00(2) no
Fe2 C24 C28 C27 59.5(3) no
C25 C24 C28 Fe2 -59.7(4) no
C25 C24 C28 C27 -0.3(6) no
Fe2 C25 C26 Fe2 0.00(2) no
Fe2 C25 C26 C27 -59.8(4) no
C24 C25 C26 Fe2 60.7(4) no
C24 C25 C26 C27 0.9(6) no
Fe2 C26 C27 Fe2 0.00(2) no
Fe2 C26 C27 C28 -60.1(3) no
C25 C26 C27 Fe2 59.0(4) no
C25 C26 C27 C28 -1.1(6) no
Fe2 C27 C28 Fe2 0.00(2) no
Fe2 C27 C28 C24 -59.1(3) no
C26 C27 C28 Fe2 59.9(4) no
C26 C27 C28 C24 0.9(7) no
C19 C29 C30 C31 -177.8(3) no
C34 C29 C30 C31 -0.3(5) no
C19 C29 C34 C33 178.6(3) no
C30 C29 C34 C33 1.1(5) no
C29 C30 C31 C32 -1.3(5) no
C30 C31 C32 C33 2.2(6) no
C30 C31 C32 C35 179.7(3) no
C31 C32 C33 C34 -1.3(6) no
C35 C32 C33 C34 -178.9(3) no
C31 C32 C35 O2 128.2(4) no
C31 C32 C35 C36 -111.8(4) no
C33 C32 C35 O2 -54.3(5) no
C33 C32 C35 C36 65.7(5) no
C32 C33 C34 C29 -0.3(6) no
